data_1570185
loop_
_publ_author_name
'Vainauskas, Jogirdas'
'Borchers, Tristan H.'
'Arhangelskis, Mihails'
'McCormick McPherson, Laura J'
'Spilfogel, Toni S.'
'Hamzehpoor, Ehsan'
'Topi&#x107;, Filip'
'Coles, Simon J.'
'Perepichka, Dmytro F.'
'Barrett, Christopher J.'
'Fri&#x161;&#x10d;i&#x107;, Tomislav'

_publ_section_title
;
 Halogen bonding with carbon: directional assembly of non-derivatised
 aromatic carbon systems into robust supramolecular ladder architectures.
;
_journal_issue 45
_journal_name_full 'Chemical science'
_journal_page_first 13031
_journal_page_last 13041
_journal_paper_doi 10.1039/d3sc04191c
_journal_volume 14
_journal_year 2023
_chemical_formula_moiety 'C6 F4 I2, C6 H6'
_chemical_formula_sum 'C12 H6 F4 I2'
_chemical_formula_weight 479.97
_space_group_crystal_system triclinic
_space_group_IT_number 2
_space_group_name_Hall '-P 1'
_space_group_name_H-M_alt 'P -1'
_atom_sites_solution_hydrogens geom
_atom_sites_solution_primary dual
_audit_block_doi 10.5517/ccdc.csd.cc2f63h8
_audit_creation_date 2023-04-12
_audit_creation_method
;
Olex2 1.3
(compiled 2020.11.12 svn.r5f609507 for OlexSys, GUI svn.r6408)
;
_audit_update_record
;
2023-04-25 deposited with the CCDC.	2023-10-09 downloaded from the CCDC.
;
_cell_angle_alpha 90.233(7)
_cell_angle_beta 90.118(7)
_cell_angle_gamma 100.763(8)
_cell_formula_units_Z 1
_cell_length_a 5.6444(7)
_cell_length_b 5.6487(7)
_cell_length_c 10.5675(13)
_cell_measurement_reflns_used 3076
_cell_measurement_temperature 180(2)
_cell_measurement_theta_max 72.34
_cell_measurement_theta_min 4.18
_cell_volume 331.00(7)
_computing_cell_refinement 'Bruker SAINT'
_computing_data_collection 'Bruker APEX3'
_computing_data_reduction 'Bruker SAINT'
_computing_molecular_graphics 'Olex2 1.3 (Dolomanov et al., 2009)'
_computing_publication_material 'Olex2 1.3 (Dolomanov et al., 2009)'
_computing_structure_refinement 'SHELXL 2018/3 (Sheldrick, 2015)'
_computing_structure_solution 'SHELXT 2014/5 (Sheldrick, 2014)'
_diffrn_ambient_temperature 180
_diffrn_measured_fraction_theta_full 0.987
_diffrn_measured_fraction_theta_max 0.981
_diffrn_measurement_device_type 'Bruker APEX-II CCD'
_diffrn_measurement_method '\f and \w scans'
_diffrn_radiation_type CuK\a
_diffrn_radiation_wavelength 1.54178
_diffrn_reflns_av_R_equivalents 0.0731
_diffrn_reflns_av_unetI/netI 0.0695
_diffrn_reflns_Laue_measured_fraction_full 0.987
_diffrn_reflns_Laue_measured_fraction_max 0.981
_diffrn_reflns_limit_h_max 6
_diffrn_reflns_limit_h_min -6
_diffrn_reflns_limit_k_max 6
_diffrn_reflns_limit_k_min -6
_diffrn_reflns_limit_l_max 13
_diffrn_reflns_limit_l_min -13
_diffrn_reflns_number 3945
_diffrn_reflns_point_group_measured_fraction_full 0.987
_diffrn_reflns_point_group_measured_fraction_max 0.981
_diffrn_reflns_theta_full 67.679
_diffrn_reflns_theta_max 72.519
_diffrn_reflns_theta_min 4.183
_diffrn_standards_number 0
_exptl_absorpt_coefficient_mu 37.606
_exptl_absorpt_correction_T_max 0.7536
_exptl_absorpt_correction_T_min 0.1342
_exptl_absorpt_correction_type multi-scan
_exptl_absorpt_process_details
;
SADABS-2016/2 (Bruker,2016/2) was used for absorption correction.
wR2(int) was 0.1839 before and 0.0831 after correction.
The Ratio of minimum to maximum transmission is 0.1781.
The \l/2 correction factor is Not present.
;
_exptl_crystal_colour colourless
_exptl_crystal_density_diffrn 2.402
_exptl_crystal_density_method 'not measured'
_exptl_crystal_description block
_exptl_crystal_F_000 219
_exptl_crystal_recrystallization_method 'Re-crystallisation from solvent: Benzene'
_exptl_crystal_size_max 0.310
_exptl_crystal_size_mid 0.300
_exptl_crystal_size_min 0.170
_refine_diff_density_max 4.273
_refine_diff_density_min -2.400
_refine_diff_density_rms 0.519
_refine_ls_extinction_coef 0.029(5)
_refine_ls_extinction_expression Fc^*^=kFc[1+0.001xFc^2^\l^3^/sin(2\q)]^-1/4^
_refine_ls_extinction_method 'SHELXL-2018/3 (Sheldrick 2018)'
_refine_ls_goodness_of_fit_ref 1.086
_refine_ls_hydrogen_treatment constr
_refine_ls_matrix_type full
_refine_ls_number_parameters 83
_refine_ls_number_reflns 1273
_refine_ls_number_restraints 37
_refine_ls_restrained_S_all 1.080
_refine_ls_R_factor_all 0.0959
_refine_ls_R_factor_gt 0.0910
_refine_ls_shift/su_max 0.000
_refine_ls_shift/su_mean 0.000
_refine_ls_structure_factor_coef Fsqd
_refine_ls_weighting_details 'w=1/[\s^2^(Fo^2^)+(0.1847P)^2^+0.5300P] where P=(Fo^2^+2Fc^2^)/3'
_refine_ls_weighting_scheme calc
_refine_ls_wR_factor_gt 0.2171
_refine_ls_wR_factor_ref 0.2304
_reflns_Friedel_coverage 0.000
_reflns_number_gt 1151
_reflns_number_total 1273
_reflns_threshold_expression 'I > 2\s(I)'
_cod_data_source_file d3sc04191c3.cif
_cod_data_source_block s7_a
_cod_depositor_comments 'Adding full bibliography for 1570178--1570188.cif.'
_cod_database_code 1570185
_shelx_shelxl_version_number 2018/3
_shelx_space_group_comment
;
The symmetry employed for this shelxl refinement is uniquely defined
by the following loop, which should always be used as a source of
symmetry information in preference to the above space-group names.
They are only intended as comments.
;
_olex2_refinement_description
;
1. Fixed Uiso
 At 1.2 times of:
  All C(H) groups
2. Rigid body (RIGU) restrains
 All non-hydrogen atoms
 with sigma for 1-2 distances of 0.004 and sigma for 1-3 distances of 0.004
3.a Aromatic/amide H refined with riding coordinates:
 C1B(H1B), C3B(H3B), C2B(H2B)
;
_olex2_submission_special_instructions 'No special instructions were received'

loop_
_space_group_symop_operation_xyz
'x, y, z'
'-x, -y, -z'

loop_
_atom_site_label
_atom_site_type_symbol
_atom_site_fract_x
_atom_site_fract_y
_atom_site_fract_z
_atom_site_U_iso_or_equiv
_atom_site_adp_type
_atom_site_occupancy
_atom_site_site_symmetry_order
_atom_site_calc_flag
_atom_site_refinement_flags_posn
_atom_site_refinement_flags_adp
_atom_site_refinement_flags_occupancy
_atom_site_disorder_assembly
_atom_site_disorder_group
I1A I 0.82224(12) 0.17804(12) 0.80380(6) 0.0377(6) Uani 1 1 d . . . . .
F1A F 0.4645(15) 0.5368(16) 0.7453(6) 0.0393(17) Uani 1 1 d . . . . .
F2A F 0.2159(18) 0.7844(18) 0.8949(8) 0.048(2) Uani 1 1 d . . . . .
C2A C 0.483(2) 0.516(2) 0.8717(11) 0.034(2) Uani 1 1 d . . . . .
C1A C 0.628(2) 0.368(2) 0.9189(11) 0.030(2) Uani 1 1 d . . . . .
C1B C -0.004(4) 0.192(3) 0.4260(13) 0.056(4) Uani 1 1 d . . . . .
H1B H -0.007855 0.327155 0.372898 0.068 Uiso 1 1 calc R U . . .
C3A C 0.358(2) 0.645(2) 0.9485(11) 0.030(2) Uani 1 1 d . . . . .
C3B C 0.199(3) -0.003(4) 0.5736(13) 0.056(4) Uani 1 1 d . . . . .
H3B H 0.336680 -0.007590 0.624543 0.068 Uiso 1 1 calc R U . . .
C2B C 0.190(3) 0.189(3) 0.4996(15) 0.058(3) Uani 1 1 d . . . . .
H2B H 0.320283 0.321821 0.499502 0.070 Uiso 1 1 calc R U . . .

loop_
_atom_site_aniso_label
_atom_site_aniso_U_11
_atom_site_aniso_U_22
_atom_site_aniso_U_33
_atom_site_aniso_U_23
_atom_site_aniso_U_13
_atom_site_aniso_U_12
I1A 0.0430(8) 0.0436(8) 0.0290(7) -0.0052(4) 0.0101(4) 0.0147(4)
F1A 0.055(4) 0.056(4) 0.011(3) -0.003(3) 0.003(3) 0.020(3)
F2A 0.064(5) 0.060(5) 0.029(4) 0.002(3) 0.001(3) 0.037(4)
C2A 0.044(6) 0.047(6) 0.014(4) -0.004(4) -0.002(4) 0.013(4)
C1A 0.034(5) 0.033(5) 0.022(5) 0.005(4) 0.010(4) 0.004(4)
C1B 0.097(10) 0.054(8) 0.024(6) 0.007(5) 0.023(6) 0.029(8)
C3A 0.033(5) 0.037(5) 0.024(5) -0.002(4) 0.008(4) 0.013(4)
C3B 0.047(8) 0.102(11) 0.026(6) -0.013(6) 0.001(5) 0.030(7)
C2B 0.069(8) 0.063(8) 0.038(7) -0.019(5) 0.021(5) 0.000(6)

loop_
_atom_type_symbol
_atom_type_description
_atom_type_scat_dispersion_real
_atom_type_scat_dispersion_imag
_atom_type_scat_source
C C 0.0181 0.0091 'International Tables Vol C Tables 4.2.6.8 and 6.1.1.4'
H H 0.0000 0.0000 'International Tables Vol C Tables 4.2.6.8 and 6.1.1.4'
F F 0.0727 0.0534 'International Tables Vol C Tables 4.2.6.8 and 6.1.1.4'
I I -0.3257 6.8362 'International Tables Vol C Tables 4.2.6.8 and 6.1.1.4'

loop_
_citation_id
_citation_doi
_citation_year
1 10.26434/chemrxiv-2023-wnhrf 2023

loop_
_geom_angle_atom_site_label_1
_geom_angle_atom_site_label_2
_geom_angle_atom_site_label_3
_geom_angle
_geom_angle_site_symmetry_1
_geom_angle_site_symmetry_3
_geom_angle_publ_flag
F1A C2A C1A 118.8(12) . . ?
F1A C2A C3A 118.9(12) . . ?
C1A C2A C3A 122.3(11) . . ?
C2A C1A I1A 122.5(9) . . ?
C2A C1A C3A 116.3(12) . 2_667 ?
C3A C1A I1A 121.2(9) 2_667 . ?
C3B C1B H1B 119.6 2_556 . ?
C2B C1B H1B 119.6 . . ?
C2B C1B C3B 120.9(15) . 2_556 ?
F2A C3A C2A 118.9(11) . . ?
F2A C3A C1A 119.7(11) . 2_667 ?
C2A C3A C1A 121.4(12) . 2_667 ?
C1B C3B H3B 120.6 2_556 . ?
C2B C3B C1B 118.9(15) . 2_556 ?
C2B C3B H3B 120.6 . . ?
C1B C2B C3B 120.2(15) . . ?
C1B C2B H2B 119.9 . . ?
C3B C2B H2B 119.9 . . ?

loop_
_geom_bond_atom_site_label_1
_geom_bond_atom_site_label_2
_geom_bond_distance
_geom_bond_site_symmetry_2
_geom_bond_publ_flag
I1A C1A 2.066(12) . ?
F1A C2A 1.347(14) . ?
F2A C3A 1.349(14) . ?
C2A C1A 1.369(18) . ?
C2A C3A 1.372(18) . ?
C1A C3A 1.406(16) 2_667 ?
C1B H1B 0.9500 . ?
C1B C3B 1.38(3) 2_556 ?
C1B C2B 1.35(3) . ?
C3B H3B 0.9500 . ?
C3B C2B 1.35(3) . ?
C2B H2B 0.9500 . ?

loop_
_geom_torsion_atom_site_label_1
_geom_torsion_atom_site_label_2
_geom_torsion_atom_site_label_3
_geom_torsion_atom_site_label_4
_geom_torsion
_geom_torsion_site_symmetry_1
_geom_torsion_site_symmetry_2
_geom_torsion_site_symmetry_3
_geom_torsion_site_symmetry_4
_geom_torsion_publ_flag
F1A C2A C1A I1A 0.4(17) . . . . ?
F1A C2A C1A C3A 179.6(10) . . . 2_667 ?
F1A C2A C3A F2A 1.5(19) . . . . ?
F1A C2A C3A C1A -179.6(10) . . . 2_667 ?
C1A C2A C3A F2A -179.1(11) . . . . ?
C1A C2A C3A C1A 0(2) . . . 2_667 ?
C1B C3B C2B C1B -1(2) 2_556 . . . ?
C3A C2A C1A I1A -178.9(9) . . . . ?
C3A C2A C1A C3A 0(2) . . . 2_667 ?
C3B C1B C2B C3B 1(2) 2_556 . . . ?
